data_7713892
loop_
_publ_author_name
'He, Haifeng'
'Zhang, Jia-kun'
'Wu, Xiao-yun'
'Zhao, Feng'
'Huang, Yu-zhen'
'Wang, Ming-cong'
'Feng, Chao-xuan'
'Mao, De-rui'
'Huang, Xuelong'
'Hu, Yi-fan'

_publ_section_title
;
 Hypso- or bathochromic phosphorescent mechanochromic mononuclear Cu(I)
 complexes with a bis(2-diphenylphosphinophenyl)ether auxiliary ligand
;
_journal_name_full 'Dalton Transactions'
_journal_paper_doi 10.1039/D3DT02064A
_journal_year 2023
_chemical_formula_moiety 'C63 H48 Cu N2 O P2, F6 P, C H2 Cl2'
_chemical_formula_sum 'C64 H50 Cl2 Cu F6 N2 O P3'
_chemical_formula_weight 1204.41
_space_group_crystal_system triclinic
_space_group_IT_number 2
_space_group_name_Hall '-P 1'
_space_group_name_H-M_alt 'P -1'
_atom_sites_solution_hydrogens geom
_atom_sites_solution_primary dual
_audit_creation_date 2022-08-25
_audit_creation_method
;
Olex2 1.5
(compiled 2022.04.07 svn.rca3783a0 for OlexSys, GUI svn.r6498)
;
_audit_update_record
;
2022-11-29 deposited with the CCDC.	2023-09-01 downloaded from the CCDC.
;
_cell_angle_alpha 72.526(2)
_cell_angle_beta 75.888(2)
_cell_angle_gamma 82.441(2)
_cell_formula_units_Z 2
_cell_length_a 13.9127(8)
_cell_length_b 14.3328(7)
_cell_length_c 15.2579(8)
_cell_measurement_reflns_used 6728
_cell_measurement_temperature 193
_cell_measurement_theta_max 27.30
_cell_measurement_theta_min 2.34
_cell_volume 2809.0(3)
_computing_cell_refinement 'SAINT V8.40B (Bruker, 2019)'
_computing_data_collection 'APEX4 V2021.10-0 (Bruker, 2021)'
_computing_data_reduction 'SAINT V8.40B (Bruker, 2019)'
_computing_molecular_graphics 'Olex2 1.5 (Dolomanov et al., 2009)'
_computing_publication_material 'Olex2 1.5 (Dolomanov et al., 2009)'
_computing_structure_refinement 'SHELXL 2019/2 (Sheldrick, 2015)'
_computing_structure_solution 'SHELXT 2018/2 (Sheldrick, 2018)'
_diffrn_ambient_temperature 193.00
_diffrn_detector CPAD
_diffrn_detector_area_resol_mean 7.41
_diffrn_detector_type 'Bruker PHOTON 100'
_diffrn_measured_fraction_theta_full 0.997
_diffrn_measured_fraction_theta_max 0.994
_diffrn_measurement_device 'four-circle diffractometer'
_diffrn_measurement_device_type 'Bruker D8 VENTURE TXS PHOTON 100'
_diffrn_measurement_method '\w and \f shutterless scans'
_diffrn_measurement_specimen_support 'nylon loop'
_diffrn_radiation_monochromator 'Helios Multi-layer Optic'
_diffrn_radiation_probe x-ray
_diffrn_radiation_type MoK\a
_diffrn_radiation_wavelength 0.71073
_diffrn_reflns_av_R_equivalents 0.0597
_diffrn_reflns_av_unetI/netI 0.0878
_diffrn_reflns_Laue_measured_fraction_full 0.997
_diffrn_reflns_Laue_measured_fraction_max 0.994
_diffrn_reflns_limit_h_max 18
_diffrn_reflns_limit_h_min -17
_diffrn_reflns_limit_k_max 18
_diffrn_reflns_limit_k_min -18
_diffrn_reflns_limit_l_max 19
_diffrn_reflns_limit_l_min -19
_diffrn_reflns_number 26604
_diffrn_reflns_point_group_measured_fraction_full 0.997
_diffrn_reflns_point_group_measured_fraction_max 0.994
_diffrn_reflns_theta_full 25.242
_diffrn_reflns_theta_max 27.430
_diffrn_reflns_theta_min 1.845
_diffrn_source TXS
_diffrn_source_current 40.0
_diffrn_source_power 2.0
_diffrn_source_type 'Rotaing Anode'
_diffrn_source_voltage 50.0
_diffrn_standards_number 0
_exptl_absorpt_coefficient_mu 0.635
_exptl_absorpt_correction_T_max 0.7455
_exptl_absorpt_correction_T_min 0.6223
_exptl_absorpt_correction_type multi-scan
_exptl_absorpt_process_details
;
SADABS-2016/2 (Bruker,2016/2) was used for absorption correction.
wR2(int) was 0.1415 before and 0.0564 after correction.
The Ratio of minimum to maximum transmission is 0.8347.
The \l/2 correction factor is Not present.
;
_exptl_crystal_density_diffrn 1.424
_exptl_crystal_description block
_exptl_crystal_F_000 1236
_exptl_crystal_size_max 0.13
_exptl_crystal_size_mid 0.12
_exptl_crystal_size_min 0.1
_refine_diff_density_max 0.653
_refine_diff_density_min -0.767
_refine_diff_density_rms 0.081
_refine_ls_extinction_method none
_refine_ls_goodness_of_fit_ref 1.015
_refine_ls_hydrogen_treatment constr
_refine_ls_matrix_type full
_refine_ls_number_parameters 712
_refine_ls_number_reflns 12748
_refine_ls_number_restraints 0
_refine_ls_restrained_S_all 1.015
_refine_ls_R_factor_all 0.1123
_refine_ls_R_factor_gt 0.0649
_refine_ls_shift/su_max 0.001
_refine_ls_shift/su_mean 0.000
_refine_ls_structure_factor_coef Fsqd
_refine_ls_weighting_details 'w=1/[\s^2^(Fo^2^)+(0.0589P)^2^+4.1240P] where P=(Fo^2^+2Fc^2^)/3'
_refine_ls_weighting_scheme calc
_refine_ls_wR_factor_gt 0.1437
_refine_ls_wR_factor_ref 0.1699
_reflns_Friedel_coverage 0.000
_reflns_number_gt 8349
_reflns_number_total 12748
_reflns_threshold_expression 'I > 2\s(I)'
_cod_data_source_file d3dt02064a2.cif
_cod_data_source_block 220817_wqangz_138076_w7_0m
_cod_depositor_comments
;
The following automatic conversions were performed:

data item '_diffrn_radiation_probe' value 'X-ray' was changed to
'x-ray' in accordance with the
/home/data/users/saulius/crontab/automatic-downloads/rss-feeds/RSC/lib/dictionaries/cif_core.dic
dictionary named 'cif_core.dic' version 2.4.2 last updated on
2011-04-26.

Automatic conversion script
Id: cif_fix_values 8170 2020-07-09 18:12:32Z antanas 
;
_cod_database_code 7713892
_shelx_shelxl_version_number 2019/2
_shelx_space_group_comment
;
The symmetry employed for this shelxl refinement is uniquely defined
by the following loop, which should always be used as a source of
symmetry information in preference to the above space-group names.
They are only intended as comments.
;
_shelx_estimated_absorpt_t_max 0.939
_shelx_estimated_absorpt_t_min 0.922
_olex2_refinement_description
;
1. Fixed Uiso
 At 1.2 times of:
  All C(H) groups, All C(H,H) groups
2.a Secondary CH2 refined with riding coordinates:
 C64(H64A,H64B)
2.b Aromatic/amide H refined with riding coordinates:
 C39(H39), C15(H15), C41(H41), C14(H14), C29(H29), C18(H18), C30(H30),
 C17(H17), C35(H35), C31(H31), C59(H59), C63(H63), C21(H21), C44(H44), C20(H20),
  C33(H33), C47(H47), C42(H42), C37(H37), C24(H24), C27(H27), C38(H38),
 C32(H32), C36(H36), C43(H43), C50(H50), C62(H62), C25(H25), C26(H26), C60(H60),
  C61(H61), C48(H48), C8(H8), C12(H12), C11(H11), C57(H57), C49(H49), C10(H10),
 C6(H6), C53(H53), C56(H56), C9(H9), C55(H55), C2(H2), C4(H4), C54(H54), C5(H5),
  C3(H3)
;
_olex2_submission_special_instructions 'No special instructions were received'
_site XU

loop_
_space_group_symop_operation_xyz
'x, y, z'
'-x, -y, -z'

loop_
_atom_site_label
_atom_site_type_symbol
_atom_site_fract_x
_atom_site_fract_y
_atom_site_fract_z
_atom_site_U_iso_or_equiv
_atom_site_adp_type
_atom_site_occupancy
_atom_site_site_symmetry_order
_atom_site_calc_flag
_atom_site_refinement_flags_posn
_atom_site_refinement_flags_adp
_atom_site_refinement_flags_occupancy
_atom_site_disorder_assembly
_atom_site_disorder_group
Cu1 Cu 0.66557(3) 0.23358(3) 0.44801(3) 0.02802(13) Uani 1 1 d . . . . .
P2 P 0.80251(7) 0.13011(7) 0.46293(7) 0.0262(2) Uani 1 1 d . . . . .
P1 P 0.69373(7) 0.38143(7) 0.34695(7) 0.0284(2) Uani 1 1 d . . . . .
P3 P 1.06449(9) 0.65930(8) 0.23582(8) 0.0446(3) Uani 1 1 d . . . . .
Cl1 Cl 0.81766(17) 0.8531(2) 0.08360(18) 0.1425(10) Uani 1 1 d . . . . .
O1 O 0.82848(19) 0.31980(17) 0.48296(17) 0.0314(6) Uani 1 1 d . . . . .
N1 N 0.5454(2) 0.1944(2) 0.5520(2) 0.0262(6) Uani 1 1 d . . . . .
N2 N 0.4570(2) 0.2211(2) 0.1542(2) 0.0351(8) Uani 1 1 d . . . . .
F6 F 1.1783(2) 0.6503(3) 0.2378(2) 0.0800(10) Uani 1 1 d . . . . .
F4 F 1.0921(3) 0.6365(3) 0.1371(2) 0.0852(11) Uani 1 1 d . . . . .
F3 F 1.0723(3) 0.7724(2) 0.1833(2) 0.0824(10) Uani 1 1 d . . . . .
Cl2 Cl 0.9736(3) 0.9040(3) -0.0773(2) 0.2201(19) Uani 1 1 d . . . . .
F2 F 1.0381(3) 0.6852(3) 0.3328(2) 0.0838(10) Uani 1 1 d . . . . .
F5 F 0.9510(2) 0.6707(3) 0.2319(3) 0.0920(11) Uani 1 1 d . . . . .
C40 C 0.9154(3) 0.1961(3) 0.4151(2) 0.0277(8) Uani 1 1 d . . . . .
C34 C 0.8276(3) 0.0309(3) 0.4070(3) 0.0273(8) Uani 1 1 d . . . . .
C46 C 0.8029(3) 0.4211(3) 0.4623(3) 0.0316(9) Uani 1 1 d . . . . .
C51 C 0.7385(3) 0.4600(3) 0.4017(3) 0.0320(9) Uani 1 1 d . . . . .
C16 C 0.4647(3) 0.1705(3) 0.4391(2) 0.0282(8) Uani 1 1 d . . . . .
C45 C 0.9154(3) 0.2887(3) 0.4279(3) 0.0285(8) Uani 1 1 d . . . . .
F1 F 1.0570(3) 0.5482(2) 0.2873(3) 0.1103(14) Uani 1 1 d . . . . .
C19 C 0.4666(3) 0.1622(3) 0.5372(2) 0.0262(8) Uani 1 1 d . . . . .
C39 C 0.8573(3) -0.0645(3) 0.4514(3) 0.0335(9) Uani 1 1 d . . . . .
H39 H 0.863028 -0.081321 0.515203 0.040 Uiso 1 1 calc R U . . .
C23 C 0.5465(3) 0.1944(3) 0.6426(2) 0.0258(8) Uani 1 1 d . . . . .
C22 C 0.4669(3) 0.1598(3) 0.7189(3) 0.0322(9) Uani 1 1 d . . . . .
C28 C 0.8022(3) 0.0721(2) 0.5869(2) 0.0275(8) Uani 1 1 d . . . . .
C13 C 0.4593(3) 0.2035(3) 0.2489(2) 0.0297(8) Uani 1 1 d . . . . .
C15 C 0.5469(3) 0.1484(3) 0.3750(3) 0.0305(8) Uani 1 1 d . . . . .
H15 H 0.606093 0.121165 0.395996 0.037 Uiso 1 1 calc R U . . .
C58 C 0.7907(3) 0.3837(3) 0.2417(2) 0.0294(8) Uani 1 1 d . . . . .
C41 C 1.0001(3) 0.1633(3) 0.3592(3) 0.0335(9) Uani 1 1 d . . . . .
H41 H 1.002663 0.100329 0.349864 0.040 Uiso 1 1 calc R U . . .
C14 C 0.5456(3) 0.1647(3) 0.2815(3) 0.0322(9) Uani 1 1 d . . . . .
H14 H 0.603674 0.149509 0.239063 0.039 Uiso 1 1 calc R U . . .
C29 C 0.7258(3) 0.0108(3) 0.6394(3) 0.0318(8) Uani 1 1 d . . . . .
H29 H 0.680022 -0.004297 0.609255 0.038 Uiso 1 1 calc R U . . .
C18 C 0.3740(3) 0.2212(3) 0.3144(3) 0.0326(8) Uani 1 1 d . . . . .
H18 H 0.313625 0.245035 0.294320 0.039 Uiso 1 1 calc R U . . .
C30 C 0.7173(3) -0.0279(3) 0.7354(3) 0.0352(9) Uani 1 1 d . . . . .
H30 H 0.666429 -0.070920 0.770974 0.042 Uiso 1 1 calc R U . . .
C17 C 0.3767(3) 0.2045(3) 0.4068(3) 0.0317(8) Uani 1 1 d . . . . .
H17 H 0.317838 0.216222 0.450051 0.038 Uiso 1 1 calc R U . . .
C35 C 0.8193(3) 0.0540(3) 0.3134(3) 0.0370(9) Uani 1 1 d . . . . .
H35 H 0.798149 0.118632 0.282136 0.044 Uiso 1 1 calc R U . . .
C31 C 0.7818(3) -0.0045(3) 0.7799(3) 0.0403(10) Uani 1 1 d . . . . .
H31 H 0.774600 -0.030417 0.846097 0.048 Uiso 1 1 calc R U . . .
C59 C 0.8727(3) 0.4397(3) 0.2156(3) 0.0375(9) Uani 1 1 d . . . . .
H59 H 0.878654 0.481465 0.251683 0.045 Uiso 1 1 calc R U . . .
C63 C 0.7825(3) 0.3246(3) 0.1868(3) 0.0378(9) Uani 1 1 d . . . . .
H63 H 0.726694 0.286062 0.203970 0.045 Uiso 1 1 calc R U . . .
C21 C 0.3863(3) 0.1246(3) 0.7004(3) 0.0352(9) Uani 1 1 d . . . . .
H21 H 0.331845 0.100310 0.750234 0.042 Uiso 1 1 calc R U . . .
C44 C 0.9965(3) 0.3452(3) 0.3884(3) 0.0350(9) Uani 1 1 d . . . . .
H44 H 0.995990 0.407064 0.399426 0.042 Uiso 1 1 calc R U . . .
C20 C 0.3866(3) 0.1254(3) 0.6112(3) 0.0352(9) Uani 1 1 d . . . . .
H20 H 0.332592 0.101090 0.598694 0.042 Uiso 1 1 calc R U . . .
C33 C 0.8667(3) 0.0953(3) 0.6316(3) 0.0341(9) Uani 1 1 d . . . . .
H33 H 0.917987 0.137874 0.596359 0.041 Uiso 1 1 calc R U . . .
C7 C 0.5445(3) 0.1964(3) 0.0906(3) 0.0350(9) Uani 1 1 d . . . . .
C47 C 0.8375(3) 0.4768(3) 0.5061(3) 0.0392(10) Uani 1 1 d . . . . .
H47 H 0.879075 0.447576 0.549324 0.047 Uiso 1 1 calc R U . . .
C42 C 1.0806(3) 0.2207(3) 0.3169(3) 0.0398(10) Uani 1 1 d . . . . .
H42 H 1.136945 0.198038 0.277374 0.048 Uiso 1 1 calc R U . . .
C37 C 0.8713(3) -0.1120(3) 0.3111(3) 0.0446(11) Uani 1 1 d . . . . .
H37 H 0.886333 -0.160625 0.278177 0.053 Uiso 1 1 calc R U . . .
C24 C 0.6284(3) 0.2287(3) 0.6591(3) 0.0325(9) Uani 1 1 d . . . . .
H24 H 0.681645 0.253179 0.607972 0.039 Uiso 1 1 calc R U . . .
C1 C 0.3837(3) 0.2894(3) 0.1131(3) 0.0381(10) Uani 1 1 d . . . . .
C27 C 0.4712(3) 0.1627(3) 0.8095(3) 0.0403(10) Uani 1 1 d . . . . .
H27 H 0.417088 0.141903 0.861008 0.048 Uiso 1 1 calc R U . . .
C38 C 0.8787(3) -0.1353(3) 0.4031(3) 0.0391(10) Uani 1 1 d . . . . .
H38 H 0.898649 -0.200375 0.434123 0.047 Uiso 1 1 calc R U . . .
C32 C 0.8567(3) 0.0563(3) 0.7287(3) 0.0417(10) Uani 1 1 d . . . . .
H32 H 0.901789 0.071794 0.759303 0.050 Uiso 1 1 calc R U . . .
C36 C 0.8420(3) -0.0177(3) 0.2664(3) 0.0436(10) Uani 1 1 d . . . . .
H36 H 0.837247 -0.001612 0.202449 0.052 Uiso 1 1 calc R U . . .
C52 C 0.5889(3) 0.4510(3) 0.3016(3) 0.0360(9) Uani 1 1 d . . . . .
C43 C 1.0784(3) 0.3102(3) 0.3324(3) 0.0405(10) Uani 1 1 d . . . . .
H43 H 1.134173 0.348923 0.304275 0.049 Uiso 1 1 calc R U . . .
C50 C 0.7112(3) 0.5605(3) 0.3840(3) 0.0435(11) Uani 1 1 d . . . . .
H50 H 0.666963 0.589670 0.343278 0.052 Uiso 1 1 calc R U . . .
C62 C 0.8552(4) 0.3213(3) 0.1071(3) 0.0450(11) Uani 1 1 d . . . . .
H62 H 0.848471 0.281979 0.068919 0.054 Uiso 1 1 calc R U . . .
C25 C 0.6323(3) 0.2273(3) 0.7479(3) 0.0406(10) Uani 1 1 d . . . . .
H25 H 0.689279 0.248104 0.758851 0.049 Uiso 1 1 calc R U . . .
C26 C 0.5516(4) 0.1948(3) 0.8235(3) 0.0446(11) Uani 1 1 d . . . . .
H26 H 0.553995 0.195541 0.884991 0.054 Uiso 1 1 calc R U . . .
C60 C 0.9460(3) 0.4346(4) 0.1368(3) 0.0480(11) Uani 1 1 d . . . . .
H60 H 1.002432 0.472298 0.119641 0.058 Uiso 1 1 calc R U . . .
C61 C 0.9374(3) 0.3756(4) 0.0837(3) 0.0503(12) Uani 1 1 d . . . . .
H61 H 0.988325 0.371882 0.030329 0.060 Uiso 1 1 calc R U . . .
C48 C 0.8106(4) 0.5762(3) 0.4859(3) 0.0492(12) Uani 1 1 d . . . . .
H48 H 0.835430 0.615846 0.514279 0.059 Uiso 1 1 calc R U . . .
C8 C 0.5673(4) 0.1014(3) 0.0876(3) 0.0499(12) Uani 1 1 d . . . . .
H8 H 0.522971 0.052203 0.124666 0.060 Uiso 1 1 calc R U . . .
C12 C 0.6090(3) 0.2685(3) 0.0353(3) 0.0455(11) Uani 1 1 d . . . . .
H12 H 0.593434 0.334568 0.037024 0.055 Uiso 1 1 calc R U . . .
C11 C 0.6954(4) 0.2438(4) -0.0219(3) 0.0547(13) Uani 1 1 d . . . . .
H11 H 0.739018 0.293135 -0.060278 0.066 Uiso 1 1 calc R U . . .
C57 C 0.5973(4) 0.5067(3) 0.2090(3) 0.0499(12) Uani 1 1 d . . . . .
H57 H 0.660564 0.511560 0.167251 0.060 Uiso 1 1 calc R U . . .
C49 C 0.7487(4) 0.6177(3) 0.4256(3) 0.0503(12) Uani 1 1 d . . . . .
H49 H 0.731165 0.686108 0.411975 0.060 Uiso 1 1 calc R U . . .
C10 C 0.7187(4) 0.1486(4) -0.0239(3) 0.0606(14) Uani 1 1 d . . . . .
H10 H 0.778952 0.131985 -0.062921 0.073 Uiso 1 1 calc R U . . .
C6 C 0.3374(4) 0.2638(4) 0.0544(3) 0.0535(12) Uani 1 1 d . . . . .
H6 H 0.353807 0.201921 0.041868 0.064 Uiso 1 1 calc R U . . .
C53 C 0.4952(4) 0.4443(3) 0.3603(4) 0.0584(14) Uani 1 1 d . . . . .
H53 H 0.487246 0.404968 0.423693 0.070 Uiso 1 1 calc R U . . .
C56 C 0.5150(4) 0.5553(4) 0.1765(4) 0.0602(14) Uani 1 1 d . . . . .
H56 H 0.521766 0.593387 0.112741 0.072 Uiso 1 1 calc R U . . .
C9 C 0.6553(4) 0.0767(4) 0.0302(3) 0.0642(15) Uani 1 1 d . . . . .
H9 H 0.671435 0.010725 0.028488 0.077 Uiso 1 1 calc R U . . .
C55 C 0.4239(4) 0.5486(4) 0.2362(5) 0.0637(15) Uani 1 1 d . . . . .
H55 H 0.367214 0.582135 0.213829 0.076 Uiso 1 1 calc R U . . .
C2 C 0.3597(5) 0.3790(4) 0.1299(4) 0.0624(15) Uani 1 1 d . . . . .
H2 H 0.392095 0.397943 0.169348 0.075 Uiso 1 1 calc R U . . .
C4 C 0.2419(5) 0.4171(5) 0.0331(4) 0.081(2) Uani 1 1 d . . . . .
H4 H 0.192195 0.460882 0.006884 0.097 Uiso 1 1 calc R U . . .
C54 C 0.4135(4) 0.4941(4) 0.3277(5) 0.0717(18) Uani 1 1 d . . . . .
H54 H 0.349985 0.490536 0.369041 0.086 Uiso 1 1 calc R U . . .
C5 C 0.2659(4) 0.3290(5) 0.0131(4) 0.0773(19) Uani 1 1 d . . . . .
H5 H 0.234452 0.312166 -0.028235 0.093 Uiso 1 1 calc R U . . .
C3 C 0.2882(5) 0.4421(4) 0.0894(4) 0.083(2) Uani 1 1 d . . . . .
H3 H 0.271680 0.504038 0.101780 0.099 Uiso 1 1 calc R U . . .
C64 C 0.9362(6) 0.8446(7) 0.0343(5) 0.116(3) Uani 1 1 d . . . . .
H64A H 0.956105 0.774260 0.041343 0.139 Uiso 1 1 calc R U . . .
H64B H 0.973423 0.867173 0.070978 0.139 Uiso 1 1 calc R U . . .

loop_
_atom_site_aniso_label
_atom_site_aniso_U_11
_atom_site_aniso_U_22
_atom_site_aniso_U_33
_atom_site_aniso_U_23
_atom_site_aniso_U_13
_atom_site_aniso_U_12
Cu1 0.0257(3) 0.0267(2) 0.0276(2) -0.00504(18) -0.00050(18) -0.00340(18)
P2 0.0236(5) 0.0236(5) 0.0296(5) -0.0060(4) -0.0028(4) -0.0034(4)
P1 0.0276(5) 0.0254(5) 0.0276(5) -0.0045(4) -0.0009(4) -0.0026(4)
P3 0.0427(7) 0.0399(6) 0.0465(7) -0.0097(5) -0.0003(5) -0.0095(5)
Cl1 0.0830(15) 0.231(3) 0.145(2) -0.118(2) -0.0241(14) 0.0368(16)
O1 0.0301(15) 0.0266(13) 0.0344(14) -0.0075(11) -0.0008(11) -0.0050(11)
N1 0.0250(16) 0.0262(15) 0.0246(15) -0.0063(12) -0.0018(12) -0.0005(12)
N2 0.0336(19) 0.0426(19) 0.0265(16) -0.0069(14) -0.0067(14) -0.0001(15)
F6 0.0450(19) 0.108(3) 0.084(2) -0.021(2) -0.0166(16) -0.0039(17)
F4 0.085(3) 0.113(3) 0.073(2) -0.056(2) 0.0006(18) -0.018(2)
F3 0.104(3) 0.0484(18) 0.087(2) -0.0011(16) -0.026(2) -0.0102(17)
Cl2 0.167(3) 0.266(4) 0.125(2) 0.071(2) -0.020(2) 0.021(3)
F2 0.103(3) 0.095(2) 0.0553(18) -0.0344(18) -0.0151(18) 0.016(2)
F5 0.045(2) 0.131(3) 0.099(3) -0.033(2) -0.0043(18) -0.019(2)
C40 0.0241(19) 0.0283(18) 0.0282(18) -0.0047(15) -0.0041(14) -0.0038(14)
C34 0.0217(19) 0.0294(19) 0.0326(19) -0.0123(15) -0.0035(15) -0.0032(14)
C46 0.031(2) 0.0292(19) 0.0305(19) -0.0080(16) 0.0018(16) -0.0042(16)
C51 0.033(2) 0.0268(19) 0.0312(19) -0.0066(15) 0.0019(16) -0.0061(16)
C16 0.029(2) 0.0309(19) 0.0247(17) -0.0072(15) -0.0052(15) -0.0045(15)
C45 0.025(2) 0.0267(18) 0.0302(19) -0.0044(15) -0.0034(15) -0.0028(15)
F1 0.138(4) 0.0435(19) 0.125(3) 0.0038(19) -0.006(3) -0.026(2)
C19 0.0243(19) 0.0269(18) 0.0271(18) -0.0083(15) -0.0043(14) -0.0011(14)
C39 0.024(2) 0.036(2) 0.043(2) -0.0119(17) -0.0081(16) -0.0039(16)
C23 0.0260(19) 0.0263(18) 0.0230(17) -0.0059(14) -0.0045(14) 0.0021(14)
C22 0.033(2) 0.034(2) 0.0275(19) -0.0071(16) -0.0030(16) -0.0034(16)
C28 0.031(2) 0.0230(17) 0.0262(18) -0.0041(14) -0.0050(15) -0.0015(15)
C13 0.033(2) 0.0309(19) 0.0256(18) -0.0072(15) -0.0061(15) -0.0051(16)
C15 0.0218(19) 0.038(2) 0.0330(19) -0.0095(16) -0.0098(15) 0.0014(15)
C58 0.029(2) 0.0295(19) 0.0255(18) -0.0019(15) -0.0064(15) 0.0015(15)
C41 0.027(2) 0.030(2) 0.040(2) -0.0081(17) -0.0029(16) 0.0000(15)
C14 0.023(2) 0.045(2) 0.0275(18) -0.0124(17) 0.0008(15) -0.0029(16)
C29 0.033(2) 0.0295(19) 0.035(2) -0.0121(16) -0.0050(16) -0.0084(16)
C18 0.024(2) 0.039(2) 0.035(2) -0.0103(17) -0.0085(16) 0.0001(16)
C30 0.037(2) 0.030(2) 0.033(2) -0.0072(16) 0.0011(17) -0.0067(17)
C17 0.025(2) 0.037(2) 0.033(2) -0.0118(16) -0.0025(15) -0.0047(16)
C35 0.037(2) 0.036(2) 0.034(2) -0.0075(17) -0.0041(17) -0.0040(17)
C31 0.044(3) 0.040(2) 0.032(2) -0.0081(18) -0.0015(18) -0.0042(19)
C59 0.035(2) 0.042(2) 0.034(2) -0.0086(18) -0.0019(17) -0.0129(18)
C63 0.038(2) 0.036(2) 0.036(2) -0.0077(17) -0.0034(18) -0.0060(18)
C21 0.030(2) 0.044(2) 0.0260(19) -0.0052(16) 0.0014(16) -0.0076(17)
C44 0.030(2) 0.029(2) 0.043(2) -0.0051(17) -0.0053(17) -0.0091(16)
C20 0.026(2) 0.047(2) 0.031(2) -0.0085(17) -0.0027(16) -0.0097(17)
C33 0.032(2) 0.032(2) 0.037(2) -0.0064(17) -0.0070(17) -0.0055(16)
C7 0.034(2) 0.046(2) 0.0241(18) -0.0071(17) -0.0084(16) -0.0038(18)
C47 0.044(3) 0.037(2) 0.038(2) -0.0143(18) -0.0045(18) -0.0061(18)
C42 0.025(2) 0.038(2) 0.051(2) -0.0117(19) 0.0006(18) -0.0004(17)
C37 0.032(2) 0.047(3) 0.060(3) -0.033(2) 0.002(2) -0.0036(19)
C24 0.033(2) 0.034(2) 0.032(2) -0.0122(16) -0.0045(16) -0.0044(16)
C1 0.039(2) 0.039(2) 0.028(2) 0.0019(17) -0.0065(17) -0.0034(18)
C27 0.041(3) 0.053(3) 0.0238(19) -0.0093(18) 0.0007(17) -0.011(2)
C38 0.025(2) 0.034(2) 0.061(3) -0.020(2) -0.0053(19) -0.0015(16)
C32 0.038(2) 0.049(3) 0.039(2) -0.0098(19) -0.0125(19) -0.0040(19)
C36 0.039(3) 0.059(3) 0.038(2) -0.022(2) -0.0042(19) -0.009(2)
C52 0.030(2) 0.030(2) 0.045(2) -0.0092(17) -0.0051(17) 0.0007(16)
C43 0.024(2) 0.042(2) 0.050(2) -0.0066(19) -0.0017(18) -0.0095(17)
C50 0.053(3) 0.031(2) 0.040(2) -0.0069(18) -0.006(2) 0.0050(19)
C62 0.052(3) 0.048(3) 0.033(2) -0.0157(19) -0.003(2) -0.002(2)
C25 0.046(3) 0.042(2) 0.040(2) -0.0189(19) -0.0088(19) -0.0051(19)
C26 0.055(3) 0.053(3) 0.031(2) -0.017(2) -0.010(2) -0.010(2)
C60 0.035(3) 0.063(3) 0.041(2) -0.007(2) 0.0000(19) -0.015(2)
C61 0.040(3) 0.065(3) 0.036(2) -0.010(2) 0.0048(19) 0.001(2)
C48 0.064(3) 0.036(2) 0.051(3) -0.020(2) -0.005(2) -0.013(2)
C8 0.055(3) 0.046(3) 0.037(2) -0.006(2) 0.004(2) 0.000(2)
C12 0.045(3) 0.054(3) 0.037(2) -0.009(2) -0.0063(19) -0.014(2)
C11 0.044(3) 0.079(4) 0.038(2) -0.008(2) -0.002(2) -0.023(3)
C57 0.040(3) 0.049(3) 0.051(3) 0.000(2) -0.013(2) 0.005(2)
C49 0.073(4) 0.027(2) 0.053(3) -0.016(2) -0.009(2) -0.006(2)
C10 0.043(3) 0.091(4) 0.039(3) -0.015(3) 0.001(2) 0.002(3)
C6 0.055(3) 0.058(3) 0.049(3) -0.007(2) -0.025(2) -0.004(2)
C53 0.041(3) 0.046(3) 0.065(3) 0.000(2) 0.006(2) 0.006(2)
C56 0.058(4) 0.051(3) 0.065(3) -0.002(2) -0.027(3) 0.010(2)
C9 0.073(4) 0.056(3) 0.049(3) -0.014(2) 0.005(3) 0.006(3)
C55 0.044(3) 0.039(3) 0.112(5) -0.018(3) -0.033(3) 0.010(2)
C2 0.091(4) 0.042(3) 0.051(3) -0.008(2) -0.023(3) 0.008(3)
C4 0.059(4) 0.090(5) 0.062(4) 0.019(3) -0.015(3) 0.016(3)
C54 0.033(3) 0.046(3) 0.114(5) -0.010(3) 0.007(3) 0.004(2)
C5 0.061(4) 0.099(5) 0.063(4) 0.011(3) -0.037(3) -0.012(4)
C3 0.104(6) 0.055(3) 0.063(4) 0.003(3) -0.011(4) 0.023(3)
C64 0.077(5) 0.144(7) 0.090(5) 0.007(5) -0.009(4) 0.010(5)

loop_
_atom_type_symbol
_atom_type_description
_atom_type_scat_dispersion_real
_atom_type_scat_dispersion_imag
_atom_type_scat_source
C C 0.0033 0.0016 'International Tables Vol C Tables 4.2.6.8 and 6.1.1.4'
H H 0.0000 0.0000 'International Tables Vol C Tables 4.2.6.8 and 6.1.1.4'
Cl Cl 0.1484 0.1585 'International Tables Vol C Tables 4.2.6.8 and 6.1.1.4'
Cu Cu 0.3201 1.2651 'International Tables Vol C Tables 4.2.6.8 and 6.1.1.4'
F F 0.0171 0.0103 'International Tables Vol C Tables 4.2.6.8 and 6.1.1.4'
N N 0.0061 0.0033 'International Tables Vol C Tables 4.2.6.8 and 6.1.1.4'
O O 0.0106 0.0060 'International Tables Vol C Tables 4.2.6.8 and 6.1.1.4'
P P 0.1023 0.0942 'International Tables Vol C Tables 4.2.6.8 and 6.1.1.4'

loop_
_geom_angle_atom_site_label_1
_geom_angle_atom_site_label_2
_geom_angle_atom_site_label_3
_geom_angle
_geom_angle_site_symmetry_1
_geom_angle_site_symmetry_3
_geom_angle_publ_flag
P1 Cu1 P2 115.20(4) . . ?
N1 Cu1 P2 114.69(9) . . ?
N1 Cu1 P1 127.56(9) . . ?
C40 P2 Cu1 111.17(12) . . ?
C40 P2 C34 102.96(16) . . ?
C40 P2 C28 105.77(17) . . ?
C34 P2 Cu1 119.91(13) . . ?
C28 P2 Cu1 110.19(12) . . ?
C28 P2 C34 105.75(17) . . ?
C51 P1 Cu1 110.45(12) . . ?
C58 P1 Cu1 115.54(12) . . ?
C58 P1 C51 103.27(17) . . ?
C52 P1 Cu1 116.92(13) . . ?
C52 P1 C51 105.39(18) . . ?
C52 P1 C58 103.93(18) . . ?
F6 P3 F4 89.83(19) . . ?
F6 P3 F3 89.7(2) . . ?
F6 P3 F5 178.6(2) . . ?
F4 P3 F3 89.3(2) . . ?
F2 P3 F6 89.7(2) . . ?
F2 P3 F4 178.3(2) . . ?
F2 P3 F3 88.98(19) . . ?
F2 P3 F5 90.7(2) . . ?
F5 P3 F4 89.7(2) . . ?
F5 P3 F3 89.0(2) . . ?
F1 P3 F6 90.2(2) . . ?
F1 P3 F4 90.6(2) . . ?
F1 P3 F3 179.9(3) . . ?
F1 P3 F2 91.1(2) . . ?
F1 P3 F5 91.1(2) . . ?
C45 O1 C46 117.4(3) . . ?
C19 N1 Cu1 121.5(2) . . ?
C19 N1 C23 118.9(3) . . ?
C23 N1 Cu1 119.5(2) . . ?
C13 N2 C7 119.1(3) . . ?
C13 N2 C1 121.1(3) . . ?
C7 N2 C1 116.9(3) . . ?
C45 C40 P2 118.8(3) . . ?
C41 C40 P2 123.6(3) . . ?
C41 C40 C45 117.4(3) . . ?
C39 C34 P2 123.6(3) . . ?
C39 C34 C35 119.0(3) . . ?
C35 C34 P2 117.4(3) . . ?
C51 C46 O1 118.0(3) . . ?
C47 C46 O1 119.4(4) . . ?
C47 C46 C51 122.5(4) . . ?
C46 C51 P1 120.3(3) . . ?
C46 C51 C50 117.4(4) . . ?
C50 C51 P1 122.3(3) . . ?
C15 C16 C19 123.1(3) . . ?
C15 C16 C17 117.2(3) . . ?
C17 C16 C19 119.7(3) . . ?
C40 C45 O1 115.7(3) . . ?
C44 C45 O1 122.6(3) . . ?
C44 C45 C40 121.7(3) . . ?
N1 C19 C16 117.2(3) . . ?
N1 C19 C20 121.8(3) . . ?
C20 C19 C16 121.0(3) . . ?
C34 C39 H39 119.8 . . ?
C38 C39 C34 120.3(4) . . ?
C38 C39 H39 119.8 . . ?
N1 C23 C22 121.2(3) . . ?
N1 C23 C24 119.5(3) . . ?
C24 C23 C22 119.3(3) . . ?
C23 C22 C27 118.9(4) . . ?
C21 C22 C23 118.1(3) . . ?
C21 C22 C27 123.0(4) . . ?
C29 C28 P2 117.5(3) . . ?
C33 C28 P2 122.4(3) . . ?
C33 C28 C29 119.7(3) . . ?
N2 C13 C18 120.9(4) . . ?
C14 C13 N2 120.9(3) . . ?
C14 C13 C18 118.2(3) . . ?
C16 C15 H15 119.0 . . ?
C14 C15 C16 122.0(4) . . ?
C14 C15 H15 119.0 . . ?
C59 C58 P1 123.1(3) . . ?
C63 C58 P1 117.8(3) . . ?
C63 C58 C59 119.0(4) . . ?
C40 C41 H41 119.3 . . ?
C42 C41 C40 121.4(4) . . ?
C42 C41 H41 119.3 . . ?
C13 C14 H14 119.9 . . ?
C15 C14 C13 120.2(3) . . ?
C15 C14 H14 119.9 . . ?
C28 C29 H29 120.2 . . ?
C30 C29 C28 119.6(4) . . ?
C30 C29 H29 120.2 . . ?
C13 C18 H18 119.7 . . ?
C17 C18 C13 120.7(4) . . ?
C17 C18 H18 119.7 . . ?
C29 C30 H30 119.7 . . ?
C31 C30 C29 120.6(4) . . ?
C31 C30 H30 119.7 . . ?
C16 C17 H17 119.2 . . ?
C18 C17 C16 121.5(3) . . ?
C18 C17 H17 119.2 . . ?
C34 C35 H35 120.2 . . ?
C36 C35 C34 119.6(4) . . ?
C36 C35 H35 120.2 . . ?
C30 C31 H31 120.0 . . ?
C32 C31 C30 120.0(4) . . ?
C32 C31 H31 120.0 . . ?
C58 C59 H59 119.9 . . ?
C60 C59 C58 120.1(4) . . ?
C60 C59 H59 119.9 . . ?
C58 C63 H63 119.7 . . ?
C62 C63 C58 120.5(4) . . ?
C62 C63 H63 119.7 . . ?
C22 C21 H21 120.1 . . ?
C20 C21 C22 119.7(3) . . ?
C20 C21 H21 120.1 . . ?
C45 C44 H44 120.6 . . ?
C45 C44 C43 118.9(4) . . ?
C43 C44 H44 120.6 . . ?
C19 C20 H20 119.8 . . ?
C21 C20 C19 120.3(4) . . ?
C21 C20 H20 119.8 . . ?
C28 C33 H33 120.0 . . ?
C28 C33 C32 120.1(4) . . ?
C32 C33 H33 120.0 . . ?
C8 C7 N2 120.3(4) . . ?
C8 C7 C12 119.8(4) . . ?
C12 C7 N2 119.8(4) . . ?
C46 C47 H47 120.6 . . ?
C46 C47 C48 118.8(4) . . ?
C48 C47 H47 120.6 . . ?
C41 C42 H42 120.3 . . ?
C43 C42 C41 119.5(4) . . ?
C43 C42 H42 120.3 . . ?
C38 C37 H37 120.2 . . ?
C38 C37 C36 119.7(4) . . ?
C36 C37 H37 120.2 . . ?
C23 C24 H24 119.7 . . ?
C25 C24 C23 120.5(4) . . ?
C25 C24 H24 119.7 . . ?
C6 C1 N2 118.8(4) . . ?
C2 C1 N2 121.9(4) . . ?
C2 C1 C6 119.3(4) . . ?
C22 C27 H27 119.8 . . ?
C26 C27 C22 120.4(4) . . ?
C26 C27 H27 119.8 . . ?
C39 C38 H38 119.8 . . ?
C37 C38 C39 120.5(4) . . ?
C37 C38 H38 119.8 . . ?
C31 C32 C33 120.0(4) . . ?
C31 C32 H32 120.0 . . ?
C33 C32 H32 120.0 . . ?
C35 C36 H36 119.5 . . ?
C37 C36 C35 121.0(4) . . ?
C37 C36 H36 119.5 . . ?
C57 C52 P1 122.8(3) . . ?
C57 C52 C53 118.1(4) . . ?
C53 C52 P1 119.0(3) . . ?
C44 C43 H43 119.4 . . ?
C42 C43 C44 121.2(4) . . ?
C42 C43 H43 119.4 . . ?
C51 C50 H50 119.8 . . ?
C49 C50 C51 120.3(4) . . ?
C49 C50 H50 119.8 . . ?
C63 C62 H62 120.2 . . ?
C61 C62 C63 119.5(4) . . ?
C61 C62 H62 120.2 . . ?
C24 C25 H25 120.0 . . ?
C24 C25 C26 119.9(4) . . ?
C26 C25 H25 120.0 . . ?
C27 C26 C25 120.8(4) . . ?
C27 C26 H26 119.6 . . ?
C25 C26 H26 119.6 . . ?
C59 C60 H60 119.9 . . ?
C61 C60 C59 120.3(4) . . ?
C61 C60 H60 119.9 . . ?
C62 C61 H61 119.7 . . ?
C60 C61 C62 120.5(4) . . ?
C60 C61 H61 119.7 . . ?
C47 C48 H48 119.7 . . ?
C49 C48 C47 120.6(4) . . ?
C49 C48 H48 119.7 . . ?
C7 C8 H8 119.9 . . ?
C7 C8 C9 120.2(4) . . ?
C9 C8 H8 119.9 . . ?
C7 C12 H12 120.1 . . ?
C11 C12 C7 119.8(5) . . ?
C11 C12 H12 120.1 . . ?
C12 C11 H11 119.8 . . ?
C10 C11 C12 120.4(4) . . ?
C10 C11 H11 119.8 . . ?
C52 C57 H57 119.5 . . ?
C56 C57 C52 120.9(5) . . ?
C56 C57 H57 119.5 . . ?
C50 C49 H49 119.8 . . ?
C48 C49 C50 120.3(4) . . ?
C48 C49 H49 119.8 . . ?
C11 C10 H10 119.8 . . ?
C11 C10 C9 120.3(5) . . ?
C9 C10 H10 119.8 . . ?
C1 C6 H6 120.0 . . ?
C1 C6 C5 120.0(5) . . ?
C5 C6 H6 120.0 . . ?
C52 C53 H53 119.6 . . ?
C54 C53 C52 120.7(5) . . ?
C54 C53 H53 119.6 . . ?
C57 C56 H56 120.1 . . ?
C55 C56 C57 119.7(5) . . ?
C55 C56 H56 120.1 . . ?
C8 C9 H9 120.2 . . ?
C10 C9 C8 119.6(5) . . ?
C10 C9 H9 120.2 . . ?
C56 C55 H55 119.7 . . ?
C54 C55 C56 120.5(5) . . ?
C54 C55 H55 119.7 . . ?
C1 C2 H2 120.0 . . ?
C1 C2 C3 120.0(6) . . ?
C3 C2 H2 120.0 . . ?
C5 C4 H4 119.8 . . ?
C3 C4 H4 119.8 . . ?
C3 C4 C5 120.4(6) . . ?
C53 C54 H54 120.0 . . ?
C55 C54 C53 120.0(5) . . ?
C55 C54 H54 120.0 . . ?
C6 C5 H5 120.4 . . ?
C4 C5 C6 119.3(6) . . ?
C4 C5 H5 120.4 . . ?
C2 C3 H3 119.5 . . ?
C4 C3 C2 121.0(6) . . ?
C4 C3 H3 119.5 . . ?
Cl1 C64 Cl2 118.7(5) . . ?
Cl1 C64 H64A 107.6 . . ?
Cl1 C64 H64B 107.6 . . ?
Cl2 C64 H64A 107.6 . . ?
Cl2 C64 H64B 107.6 . . ?
H64A C64 H64B 107.1 . . ?

loop_
_geom_bond_atom_site_label_1
_geom_bond_atom_site_label_2
_geom_bond_distance
_geom_bond_site_symmetry_2
_geom_bond_publ_flag
Cu1 P2 2.2685(11) . ?
Cu1 P1 2.2322(10) . ?
Cu1 N1 2.012(3) . ?
P2 C40 1.820(4) . ?
P2 C34 1.823(4) . ?
P2 C28 1.823(4) . ?
P1 C51 1.832(4) . ?
P1 C58 1.823(4) . ?
P1 C52 1.816(4) . ?
P3 F6 1.579(3) . ?
P3 F4 1.583(3) . ?
P3 F3 1.583(3) . ?
P3 F2 1.579(3) . ?
P3 F5 1.580(4) . ?
P3 F1 1.555(3) . ?
Cl1 C64 1.642(7) . ?
O1 C46 1.407(4) . ?
O1 C45 1.398(4) . ?
N1 C19 1.335(5) . ?
N1 C23 1.387(4) . ?
N2 C13 1.398(5) . ?
N2 C7 1.437(5) . ?
N2 C1 1.440(5) . ?
Cl2 C64 1.647(7) . ?
C40 C45 1.398(5) . ?
C40 C41 1.394(5) . ?
C34 C39 1.389(5) . ?
C34 C35 1.397(5) . ?
C46 C51 1.389(6) . ?
C46 C47 1.376(5) . ?
C51 C50 1.401(5) . ?
C16 C19 1.471(5) . ?
C16 C15 1.383(5) . ?
C16 C17 1.404(5) . ?
C45 C44 1.381(5) . ?
C19 C20 1.405(5) . ?
C39 H39 0.9500 . ?
C39 C38 1.387(5) . ?
C23 C22 1.412(5) . ?
C23 C24 1.402(5) . ?
C22 C21 1.407(6) . ?
C22 C27 1.412(5) . ?
C28 C29 1.396(5) . ?
C28 C33 1.376(5) . ?
C13 C14 1.396(5) . ?
C13 C18 1.402(5) . ?
C15 H15 0.9500 . ?
C15 C14 1.379(5) . ?
C58 C59 1.390(5) . ?
C58 C63 1.390(5) . ?
C41 H41 0.9500 . ?
C41 C42 1.385(5) . ?
C14 H14 0.9500 . ?
C29 H29 0.9500 . ?
C29 C30 1.384(5) . ?
C18 H18 0.9500 . ?
C18 C17 1.366(5) . ?
C30 H30 0.9500 . ?
C30 C31 1.375(6) . ?
C17 H17 0.9500 . ?
C35 H35 0.9500 . ?
C35 C36 1.385(6) . ?
C31 H31 0.9500 . ?
C31 C32 1.375(6) . ?
C59 H59 0.9500 . ?
C59 C60 1.387(6) . ?
C63 H63 0.9500 . ?
C63 C62 1.388(5) . ?
C21 H21 0.9500 . ?
C21 C20 1.357(5) . ?
C44 H44 0.9500 . ?
C44 C43 1.383(5) . ?
C20 H20 0.9500 . ?
C33 H33 0.9500 . ?
C33 C32 1.395(6) . ?
C7 C8 1.368(6) . ?
C7 C12 1.392(6) . ?
C47 H47 0.9500 . ?
C47 C48 1.384(6) . ?
C42 H42 0.9500 . ?
C42 C43 1.368(6) . ?
C37 H37 0.9500 . ?
C37 C38 1.369(6) . ?
C37 C36 1.376(6) . ?
C24 H24 0.9500 . ?
C24 C25 1.362(5) . ?
C1 C6 1.375(6) . ?
C1 C2 1.368(6) . ?
C27 H27 0.9500 . ?
C27 C26 1.349(6) . ?
C38 H38 0.9500 . ?
C32 H32 0.9500 . ?
C36 H36 0.9500 . ?
C52 C57 1.383(6) . ?
C52 C53 1.387(6) . ?
C43 H43 0.9500 . ?
C50 H50 0.9500 . ?
C50 C49 1.391(6) . ?
C62 H62 0.9500 . ?
C62 C61 1.382(6) . ?
C25 H25 0.9500 . ?
C25 C26 1.411(6) . ?
C26 H26 0.9500 . ?
C60 H60 0.9500 . ?
C60 C61 1.369(7) . ?
C61 H61 0.9500 . ?
C48 H48 0.9500 . ?
C48 C49 1.366(7) . ?
C8 H8 0.9500 . ?
C8 C9 1.393(6) . ?
C12 H12 0.9500 . ?
C12 C11 1.376(6) . ?
C11 H11 0.9500 . ?
C11 C10 1.369(7) . ?
C57 H57 0.9500 . ?
C57 C56 1.378(6) . ?
C49 H49 0.9500 . ?
C10 H10 0.9500 . ?
C10 C9 1.376(7) . ?
C6 H6 0.9500 . ?
C6 C5 1.403(7) . ?
C53 H53 0.9500 . ?
C53 C54 1.377(7) . ?
C56 H56 0.9500 . ?
C56 C55 1.366(7) . ?
C9 H9 0.9500 . ?
C55 H55 0.9500 . ?
C55 C54 1.362(8) . ?
C2 H2 0.9500 . ?
C2 C3 1.384(8) . ?
C4 H4 0.9500 . ?
C4 C5 1.367(9) . ?
C4 C3 1.340(9) . ?
C54 H54 0.9500 . ?
C5 H5 0.9500 . ?
C3 H3 0.9500 . ?
C64 H64A 0.9900 . ?
C64 H64B 0.9900 . ?

loop_
_geom_torsion_atom_site_label_1
_geom_torsion_atom_site_label_2
_geom_torsion_atom_site_label_3
_geom_torsion_atom_site_label_4
_geom_torsion
_geom_torsion_site_symmetry_1
_geom_torsion_site_symmetry_2
_geom_torsion_site_symmetry_3
_geom_torsion_site_symmetry_4
_geom_torsion_publ_flag
Cu1 P2 C40 C45 37.7(3) . . . . ?
Cu1 P2 C40 C41 -136.6(3) . . . . ?
Cu1 P2 C34 C39 -135.3(3) . . . . ?
Cu1 P2 C34 C35 46.8(3) . . . . ?
Cu1 P2 C28 C29 63.9(3) . . . . ?
Cu1 P2 C28 C33 -108.6(3) . . . . ?
Cu1 P1 C51 C46 37.8(3) . . . . ?
Cu1 P1 C51 C50 -143.2(3) . . . . ?
Cu1 P1 C58 C59 -123.6(3) . . . . ?
Cu1 P1 C58 C63 54.8(3) . . . . ?
Cu1 P1 C52 C57 -140.5(3) . . . . ?
Cu1 P1 C52 C53 35.9(4) . . . . ?
Cu1 N1 C19 C16 -9.0(4) . . . . ?
Cu1 N1 C19 C20 173.5(3) . . . . ?
Cu1 N1 C23 C22 -174.8(3) . . . . ?
Cu1 N1 C23 C24 4.7(4) . . . . ?
P2 C40 C45 O1 4.2(5) . . . . ?
P2 C40 C45 C44 -175.9(3) . . . . ?
P2 C40 C41 C42 173.6(3) . . . . ?
P2 C34 C39 C38 -177.6(3) . . . . ?
P2 C34 C35 C36 177.1(3) . . . . ?
P2 C28 C29 C30 -174.2(3) . . . . ?
P2 C28 C33 C32 173.4(3) . . . . ?
P1 C51 C50 C49 -178.6(3) . . . . ?
P1 C58 C59 C60 177.1(3) . . . . ?
P1 C58 C63 C62 -178.4(3) . . . . ?
P1 C52 C57 C56 177.4(4) . . . . ?
P1 C52 C53 C54 -178.4(4) . . . . ?
O1 C46 C51 P1 -2.8(5) . . . . ?
O1 C46 C51 C50 178.1(3) . . . . ?
O1 C46 C47 C48 -179.2(4) . . . . ?
O1 C45 C44 C43 -178.1(4) . . . . ?
N1 C19 C20 C21 2.0(6) . . . . ?
N1 C23 C22 C21 0.3(5) . . . . ?
N1 C23 C22 C27 -179.1(3) . . . . ?
N1 C23 C24 C25 -178.4(3) . . . . ?
N2 C13 C14 C15 179.6(3) . . . . ?
N2 C13 C18 C17 -179.6(3) . . . . ?
N2 C7 C8 C9 -175.9(4) . . . . ?
N2 C7 C12 C11 176.6(4) . . . . ?
N2 C1 C6 C5 -179.8(4) . . . . ?
N2 C1 C2 C3 -179.5(5) . . . . ?
C40 P2 C34 C39 100.6(3) . . . . ?
C40 P2 C34 C35 -77.3(3) . . . . ?
C40 P2 C28 C29 -175.9(3) . . . . ?
C40 P2 C28 C33 11.7(4) . . . . ?
C40 C45 C44 C43 2.1(6) . . . . ?
C40 C41 C42 C43 2.0(6) . . . . ?
C34 P2 C40 C45 167.3(3) . . . . ?
C34 P2 C40 C41 -7.0(4) . . . . ?
C34 P2 C28 C29 -67.1(3) . . . . ?
C34 P2 C28 C33 120.4(3) . . . . ?
C34 C39 C38 C37 0.3(6) . . . . ?
C34 C35 C36 C37 1.0(6) . . . . ?
C46 O1 C45 C40 -149.4(3) . . . . ?
C46 O1 C45 C44 30.8(5) . . . . ?
C46 C51 C50 C49 0.4(6) . . . . ?
C46 C47 C48 C49 1.7(7) . . . . ?
C51 P1 C58 C59 -2.9(4) . . . . ?
C51 P1 C58 C63 175.5(3) . . . . ?
C51 P1 C52 C57 96.4(4) . . . . ?
C51 P1 C52 C53 -87.2(4) . . . . ?
C51 C46 C47 C48 -2.9(6) . . . . ?
C51 C50 C49 C48 -1.5(7) . . . . ?
C16 C19 C20 C21 -175.3(4) . . . . ?
C16 C15 C14 C13 -0.8(6) . . . . ?
C45 O1 C46 C51 93.8(4) . . . . ?
C45 O1 C46 C47 -89.8(4) . . . . ?
C45 C40 C41 C42 -0.8(6) . . . . ?
C45 C44 C43 C42 -0.9(7) . . . . ?
C19 N1 C23 C22 1.0(5) . . . . ?
C19 N1 C23 C24 -179.5(3) . . . . ?
C19 C16 C15 C14 -174.3(3) . . . . ?
C19 C16 C17 C18 174.4(3) . . . . ?
C39 C34 C35 C36 -0.9(6) . . . . ?
C23 N1 C19 C16 175.3(3) . . . . ?
C23 N1 C19 C20 -2.2(5) . . . . ?
C23 C22 C21 C20 -0.5(6) . . . . ?
C23 C22 C27 C26 -2.3(6) . . . . ?
C23 C24 C25 C26 -2.6(6) . . . . ?
C22 C23 C24 C25 1.1(6) . . . . ?
C22 C21 C20 C19 -0.6(6) . . . . ?
C22 C27 C26 C25 0.9(7) . . . . ?
C28 P2 C40 C45 -81.9(3) . . . . ?
C28 P2 C40 C41 103.8(3) . . . . ?
C28 P2 C34 C39 -10.2(4) . . . . ?
C28 P2 C34 C35 172.0(3) . . . . ?
C28 C29 C30 C31 1.6(6) . . . . ?
C28 C33 C32 C31 -0.7(6) . . . . ?
C13 N2 C7 C8 79.6(5) . . . . ?
C13 N2 C7 C12 -97.2(5) . . . . ?
C13 N2 C1 C6 -136.6(4) . . . . ?
C13 N2 C1 C2 44.0(6) . . . . ?
C13 C18 C17 C16 0.8(6) . . . . ?
C15 C16 C19 N1 42.4(5) . . . . ?
C15 C16 C19 C20 -140.1(4) . . . . ?
C15 C16 C17 C18 -4.1(5) . . . . ?
C58 P1 C51 C46 -86.3(3) . . . . ?
C58 P1 C51 C50 92.7(3) . . . . ?
C58 P1 C52 C57 -11.8(4) . . . . ?
C58 P1 C52 C53 164.5(4) . . . . ?
C58 C59 C60 C61 0.9(7) . . . . ?
C58 C63 C62 C61 1.6(7) . . . . ?
C41 C40 C45 O1 178.9(3) . . . . ?
C41 C40 C45 C44 -1.2(6) . . . . ?
C41 C42 C43 C44 -1.1(7) . . . . ?
C14 C13 C18 C17 2.6(6) . . . . ?
C29 C28 C33 C32 1.1(6) . . . . ?
C29 C30 C31 C32 -1.2(6) . . . . ?
C18 C13 C14 C15 -2.6(6) . . . . ?
C30 C31 C32 C33 0.7(7) . . . . ?
C17 C16 C19 N1 -136.0(4) . . . . ?
C17 C16 C19 C20 41.5(5) . . . . ?
C17 C16 C15 C14 4.1(6) . . . . ?
C35 C34 C39 C38 0.3(6) . . . . ?
C59 C58 C63 C62 0.1(6) . . . . ?
C59 C60 C61 C62 0.8(7) . . . . ?
C63 C58 C59 C60 -1.3(6) . . . . ?
C63 C62 C61 C60 -2.0(7) . . . . ?
C21 C22 C27 C26 178.2(4) . . . . ?
C33 C28 C29 C30 -1.5(6) . . . . ?
C7 N2 C13 C14 1.5(5) . . . . ?
C7 N2 C13 C18 -176.3(3) . . . . ?
C7 N2 C1 C6 62.8(5) . . . . ?
C7 N2 C1 C2 -116.5(5) . . . . ?
C7 C8 C9 C10 -0.6(8) . . . . ?
C7 C12 C11 C10 -0.7(7) . . . . ?
C47 C46 C51 P1 -179.1(3) . . . . ?
C47 C46 C51 C50 1.8(6) . . . . ?
C47 C48 C49 C50 0.4(7) . . . . ?
C24 C23 C22 C21 -179.2(4) . . . . ?
C24 C23 C22 C27 1.4(6) . . . . ?
C24 C25 C26 C27 1.6(7) . . . . ?
C1 N2 C13 C14 -158.7(4) . . . . ?
C1 N2 C13 C18 23.6(5) . . . . ?
C1 N2 C7 C8 -119.5(4) . . . . ?
C1 N2 C7 C12 63.8(5) . . . . ?
C1 C6 C5 C4 -1.0(8) . . . . ?
C1 C2 C3 C4 -0.4(9) . . . . ?
C27 C22 C21 C20 179.0(4) . . . . ?
C38 C37 C36 C35 -0.3(7) . . . . ?
C36 C37 C38 C39 -0.3(6) . . . . ?
C52 P1 C51 C46 164.9(3) . . . . ?
C52 P1 C51 C50 -16.1(4) . . . . ?
C52 P1 C58 C59 106.9(4) . . . . ?
C52 P1 C58 C63 -74.7(3) . . . . ?
C52 C57 C56 C55 0.0(8) . . . . ?
C52 C53 C54 C55 1.8(8) . . . . ?
C8 C7 C12 C11 -0.2(7) . . . . ?
C12 C7 C8 C9 0.8(7) . . . . ?
C12 C11 C10 C9 1.0(8) . . . . ?
C11 C10 C9 C8 -0.3(8) . . . . ?
C57 C52 C53 C54 -1.8(7) . . . . ?
C57 C56 C55 C54 0.0(8) . . . . ?
C6 C1 C2 C3 1.2(8) . . . . ?
C53 C52 C57 C56 1.0(7) . . . . ?
C56 C55 C54 C53 -0.8(9) . . . . ?
C2 C1 C6 C5 -0.4(7) . . . . ?
C5 C4 C3 C2 -1.1(10) . . . . ?
C3 C4 C5 C6 1.8(9) . . . . ?
